data_1568604
loop_
_publ_author_name
'Dubskikh, Vadim A.'
'Kolosov, Aleksei A.'
'Lysova, Anna A.'
'Samsonenko, Denis G.'
'Lavrov, Alexander N.'
'Kovalenko, Konstantin A.'
'Dybtsev, Danil N.'
'Fedin, Vladimir P.'

_publ_section_title
;
 A Series of Metal--Organic Frameworks with 2,2&#x2032;-Bipyridyl
 Derivatives: Synthesis vs. Structure Relationships, Adsorption, and
 Magnetic Studies
;
_journal_issue 5
_journal_name_full Molecules
_journal_page_first 2139
_journal_paper_doi 10.3390/molecules28052139
_journal_volume 28
_journal_year 2023
_chemical_formula_sum 'C69 H71 Mn3 N9 O17 S6'
_chemical_formula_weight 1655.52
_space_group_crystal_system monoclinic
_space_group_IT_number 14
_space_group_name_Hall '-P 2yn'
_space_group_name_H-M_alt 'P 1 21/n 1'
_atom_sites_solution_hydrogens geom
_atom_sites_solution_primary dual
_atom_sites_solution_secondary difmap
_audit_creation_method SHELXL-2018/3
_cell_angle_alpha 90
_cell_angle_beta 94.705(3)
_cell_angle_gamma 90
_cell_formula_units_Z 4
_cell_length_a 16.4304(5)
_cell_length_b 25.1354(9)
_cell_length_c 18.4058(5)
_cell_measurement_reflns_used 14977
_cell_measurement_temperature 150(2)
_cell_measurement_theta_max 28.85
_cell_measurement_theta_min 2.37
_cell_volume 7575.7(4)
_computing_cell_refinement 'CrysAlisPro 1.171.41.98a (Rigaku OD, 2021)'
_computing_data_collection 'CrysAlisPro 1.171.41.98a (Rigaku OD, 2021)'
_computing_data_reduction 'CrysAlisPro 1.171.41.98a (Rigaku OD, 2021)'
_computing_molecular_graphics 'ShelXle (H\"ubschle, 2011)'
_computing_publication_material 'CIFTAB (Sheldrick, 2015)'
_computing_structure_refinement 'SHELXL-2018 (Sheldrick, 2015)'
_computing_structure_solution 'SHELXT-2018 (Sheldrick, 2015)'
_diffrn_ambient_temperature 150(2)
_diffrn_detector 'CCD plate'
_diffrn_detector_area_resol_mean 10.6
_diffrn_detector_type AtlasS2
_diffrn_measured_fraction_theta_full 0.999
_diffrn_measured_fraction_theta_max 0.832
_diffrn_measurement_device 'four-circle diffractometer'
_diffrn_measurement_device_type 'New Xcalibur, AtlasS2'
_diffrn_measurement_method '\w scans'
_diffrn_radiation_monochromator graphite
_diffrn_radiation_probe x-ray
_diffrn_radiation_source 'fine-focus sealed tube'
_diffrn_radiation_type MoK\a
_diffrn_radiation_wavelength 0.71073
_diffrn_reflns_av_R_equivalents 0.0194
_diffrn_reflns_av_unetI/netI 0.0273
_diffrn_reflns_Laue_measured_fraction_full 0.999
_diffrn_reflns_Laue_measured_fraction_max 0.832
_diffrn_reflns_limit_h_max 20
_diffrn_reflns_limit_h_min -21
_diffrn_reflns_limit_k_max 31
_diffrn_reflns_limit_k_min -33
_diffrn_reflns_limit_l_max 24
_diffrn_reflns_limit_l_min -18
_diffrn_reflns_number 40975
_diffrn_reflns_point_group_measured_fraction_full 0.999
_diffrn_reflns_point_group_measured_fraction_max 0.832
_diffrn_reflns_theta_full 25.242
_diffrn_reflns_theta_max 29.057
_diffrn_reflns_theta_min 2.043
_diffrn_source 'sealed X-ray tube'
_exptl_absorpt_coefficient_mu 0.730
_exptl_absorpt_correction_T_max 1.00000
_exptl_absorpt_correction_T_min 0.87538
_exptl_absorpt_correction_type multi-scan
_exptl_absorpt_process_details
;
CrysAlisPro 1.171.41.98a (Rigaku Oxford Diffraction, 2021)
Empirical absorption correction using spherical harmonics,
implemented in SCALE3 ABSPACK scaling algorithm.
;
_exptl_crystal_colour colorless
_exptl_crystal_density_diffrn 1.452
_exptl_crystal_description plate
_exptl_crystal_F_000 3420
_exptl_crystal_size_max 0.68
_exptl_crystal_size_mid 0.21
_exptl_crystal_size_min 0.10
_refine_diff_density_max 0.348
_refine_diff_density_min -0.274
_refine_diff_density_rms 0.052
_refine_ls_extinction_method none
_refine_ls_goodness_of_fit_ref 1.046
_refine_ls_hydrogen_treatment constr
_refine_ls_matrix_type full
_refine_ls_number_parameters 1052
_refine_ls_number_reflns 16855
_refine_ls_number_restraints 301
_refine_ls_restrained_S_all 1.075
_refine_ls_R_factor_all 0.0467
_refine_ls_R_factor_gt 0.0323
_refine_ls_shift/su_max 0.003
_refine_ls_shift/su_mean 0.000
_refine_ls_structure_factor_coef Fsqd
_refine_ls_weighting_details 'w=1/[\s^2^(Fo^2^)+(0.0395P)^2^+1.9737P] where P=(Fo^2^+2Fc^2^)/3'
_refine_ls_weighting_scheme calc
_refine_ls_wR_factor_gt 0.0787
_refine_ls_wR_factor_ref 0.0840
_reflns_Friedel_coverage 0.000
_reflns_number_gt 13294
_reflns_number_total 16855
_reflns_threshold_expression 'I > 2\s(I)'
_cod_data_source_file 2-final.cif
_cod_data_source_block SSM-7C
_cod_original_sg_symbol_H-M 'P 21/n'
_cod_database_code 1568604
_shelx_shelxl_version_number 2018/3
_shelx_space_group_comment
;
The symmetry employed for this shelxl refinement is uniquely defined
by the following loop, which should always be used as a source of
symmetry information in preference to the above space-group names.
They are only intended as comments.
;
_shelx_estimated_absorpt_t_min 0.637
_shelx_estimated_absorpt_t_max 0.931

loop_
_space_group_symop_operation_xyz
'x, y, z'
'-x+1/2, y+1/2, -z+1/2'
'-x, -y, -z'
'x-1/2, -y-1/2, z-1/2'

loop_
_atom_site_label
_atom_site_type_symbol
_atom_site_fract_x
_atom_site_fract_y
_atom_site_fract_z
_atom_site_U_iso_or_equiv
_atom_site_adp_type
_atom_site_occupancy
_atom_site_site_symmetry_order
_atom_site_calc_flag
_atom_site_refinement_flags_posn
_atom_site_refinement_flags_adp
_atom_site_refinement_flags_occupancy
_atom_site_disorder_assembly
_atom_site_disorder_group
Mn1 Mn 0.37299(2) 0.87116(2) 0.53755(2) 0.01711(6) Uani 1 1 d . . . . .
Mn2 Mn 0.26196(2) 0.75019(2) 0.50986(2) 0.01636(6) Uani 1 1 d . . . . .
Mn3 Mn 0.15333(2) 0.62758(2) 0.48012(2) 0.01760(6) Uani 1 1 d . . . . .
O11 O 0.29092(7) 0.86903(5) 0.61961(6) 0.0273(3) Uani 1 1 d . . . . .
O12 O 0.24403(7) 0.78509(5) 0.61353(6) 0.0254(3) Uani 1 1 d . . . . .
O13 O -0.04121(7) 0.66055(5) 0.95264(6) 0.0261(3) Uani 1 1 d . . . . .
O14 O -0.11418(6) 0.71591(4) 1.01395(6) 0.0197(2) Uani 1 1 d . . . . .
C10 C 0.24974(9) 0.83049(7) 0.64105(8) 0.0207(3) Uani 1 1 d . . . . .
C11 C 0.20486(9) 0.84028(7) 0.70675(8) 0.0207(3) Uani 1 1 d . . . . .
C12 C 0.19725(10) 0.88624(7) 0.74550(9) 0.0263(4) Uani 1 1 d . . . . .
H12 H 0.221749 0.918991 0.733546 0.032 Uiso 1 1 calc R U . . .
C13 C 0.14927(11) 0.87993(7) 0.80502(9) 0.0278(4) Uani 1 1 d . . . . .
H13 H 0.137997 0.907899 0.837433 0.033 Uiso 1 1 calc R U . . .
C14 C 0.12055(10) 0.82881(7) 0.81102(8) 0.0226(3) Uani 1 1 d . . . . .
C15 C 0.06754(10) 0.80844(7) 0.86442(9) 0.0232(4) Uani 1 1 d . . . . .
C16 C 0.02389(11) 0.83733(7) 0.91106(9) 0.0272(4) Uani 1 1 d . . . . .
H16 H 0.026133 0.875007 0.914697 0.033 Uiso 1 1 calc R U . . .
C17 C -0.02483(10) 0.80509(7) 0.95319(9) 0.0256(4) Uani 1 1 d . . . . .
H17 H -0.058952 0.818852 0.987969 0.031 Uiso 1 1 calc R U . . .
C18 C -0.01769(9) 0.75232(7) 0.93866(8) 0.0212(3) Uani 1 1 d . . . . .
C19 C -0.05973(9) 0.70688(7) 0.96886(8) 0.0196(3) Uani 1 1 d . . . . .
S11 S 0.15280(3) 0.78882(2) 0.74309(2) 0.02347(9) Uani 1 1 d . . . . .
S12 S 0.05035(2) 0.74109(2) 0.87350(2) 0.02303(9) Uani 1 1 d . . . . .
O21 O 0.28431(7) 0.89401(5) 0.45457(6) 0.0277(3) Uani 1 1 d . . . . .
O22 O 0.20901(7) 0.81924(5) 0.45125(6) 0.0268(3) Uani 1 1 d . . . . .
O23 O -0.18407(7) 0.81747(5) 0.07089(6) 0.0269(3) Uani 1 1 d . . . . .
O24 O -0.25490(7) 0.89394(5) 0.06138(6) 0.0268(3) Uani 1 1 d . . . . .
C20 C 0.22440(10) 0.86527(7) 0.43128(8) 0.0209(3) Uani 1 1 d . . . . .
C21 C 0.16662(10) 0.89034(7) 0.37458(8) 0.0221(3) Uani 1 1 d . . . . .
C22 C 0.17097(11) 0.93977(7) 0.34528(9) 0.0277(4) Uani 1 1 d . . . . .
H22 H 0.213920 0.964146 0.358218 0.033 Uiso 1 1 calc R U . . .
C23 C 0.10503(11) 0.95111(7) 0.29365(9) 0.0289(4) Uani 1 1 d . . . . .
H23 H 0.098691 0.984014 0.268436 0.035 Uiso 1 1 calc R U . . .
C24 C 0.05106(10) 0.90968(7) 0.28367(9) 0.0252(4) Uani 1 1 d . . . . .
C25 C -0.02443(10) 0.90968(7) 0.23558(8) 0.0254(4) Uani 1 1 d . . . . .
C26 C -0.07389(11) 0.95269(7) 0.21994(9) 0.0297(4) Uani 1 1 d . . . . .
H26 H -0.064827 0.986698 0.241632 0.036 Uiso 1 1 calc R U . . .
C27 C -0.13986(11) 0.94122(7) 0.16815(9) 0.0266(4) Uani 1 1 d . . . . .
H27 H -0.180126 0.966618 0.151874 0.032 Uiso 1 1 calc R U . . .
C28 C -0.13977(10) 0.89003(7) 0.14398(8) 0.0217(3) Uani 1 1 d . . . . .
C29 C -0.19764(10) 0.86461(7) 0.08773(8) 0.0213(3) Uani 1 1 d . . . . .
S21 S 0.08100(3) 0.85658(2) 0.33890(2) 0.02509(10) Uani 1 1 d . . . . .
S22 S -0.05830(3) 0.85475(2) 0.18564(2) 0.02437(9) Uani 1 1 d . . . . .
O31 O 0.27988(7) 0.71681(5) 0.40483(6) 0.0253(3) Uani 1 1 d . . . . .
O32 O 0.23066(7) 0.63354(5) 0.39520(6) 0.0266(3) Uani 1 1 d . . . . .
O33 O 0.63916(6) 0.78577(4) 0.00445(6) 0.0203(2) Uani 1 1 d . . . . .
O34 O 0.56831(7) 0.84186(5) 0.06696(6) 0.0279(3) Uani 1 1 d . . . . .
C30 C 0.27185(9) 0.67222(7) 0.37469(8) 0.0200(3) Uani 1 1 d . . . . .
C31 C 0.31444(9) 0.66363(7) 0.30741(8) 0.0205(3) Uani 1 1 d . . . . .
C32 C 0.31752(11) 0.61876(7) 0.26593(9) 0.0263(4) Uani 1 1 d . . . . .
H32 H 0.290103 0.586667 0.276083 0.032 Uiso 1 1 calc R U . . .
C33 C 0.36572(11) 0.62498(7) 0.20631(10) 0.0296(4) Uani 1 1 d . . . . .
H33 H 0.374210 0.597633 0.172121 0.035 Uiso 1 1 calc R U . . .
C34 C 0.39886(10) 0.67494(7) 0.20338(9) 0.0240(4) Uani 1 1 d . . . . .
C35 C 0.45287(10) 0.69516(7) 0.15098(9) 0.0239(4) Uani 1 1 d . . . . .
C36 C 0.49563(11) 0.66601(7) 0.10389(9) 0.0292(4) Uani 1 1 d . . . . .
H36 H 0.491855 0.628422 0.099451 0.035 Uiso 1 1 calc R U . . .
C37 C 0.54586(10) 0.69774(7) 0.06270(9) 0.0263(4) Uani 1 1 d . . . . .
H37 H 0.579470 0.683762 0.027663 0.032 Uiso 1 1 calc R U . . .
C38 C 0.54100(9) 0.75033(7) 0.07850(9) 0.0218(3) Uani 1 1 d . . . . .
C39 C 0.58503(9) 0.79536(7) 0.04965(8) 0.0205(3) Uani 1 1 d . . . . .
S31 S 0.37025(2) 0.71429(2) 0.27364(2) 0.02314(9) Uani 1 1 d . . . . .
S32 S 0.47307(2) 0.76205(2) 0.14355(2) 0.02376(9) Uani 1 1 d . . . . .
N11 N 0.41685(8) 0.95396(5) 0.55762(7) 0.0211(3) Uani 1 1 d . . . . .
N12 N 0.48153(8) 0.86632(5) 0.62101(7) 0.0212(3) Uani 1 1 d . . . . .
C101 C 0.38263(10) 0.99657(7) 0.52380(9) 0.0249(4) Uani 1 1 d . . . . .
H101 H 0.343217 0.990786 0.483878 0.030 Uiso 1 1 calc R U . . .
C102 C 0.40132(10) 1.04853(7) 0.54360(10) 0.0264(4) Uani 1 1 d . . . . .
C103 C 0.45852(11) 1.05574(7) 0.60225(10) 0.0322(4) Uani 1 1 d . . . . .
H103 H 0.472835 1.090703 0.618215 0.039 Uiso 1 1 calc R U . . .
C104 C 0.49492(11) 1.01236(7) 0.63771(10) 0.0314(4) Uani 1 1 d . . . . .
H104 H 0.534235 1.017305 0.677936 0.038 Uiso 1 1 calc R U . . .
C105 C 0.47346(10) 0.96158(7) 0.61398(9) 0.0219(3) Uani 1 1 d . . . . .
C106 C 0.51164(10) 0.91283(7) 0.64712(9) 0.0221(3) Uani 1 1 d . . . . .
C107 C 0.57584(11) 0.91436(8) 0.70170(9) 0.0294(4) Uani 1 1 d . . . . .
H107 H 0.596707 0.947485 0.719740 0.035 Uiso 1 1 calc R U . . .
C108 C 0.60859(11) 0.86734(8) 0.72911(10) 0.0314(4) Uani 1 1 d . . . . .
H108 H 0.651392 0.867972 0.767073 0.038 Uiso 1 1 calc R U . . .
C109 C 0.57931(11) 0.81912(7) 0.70148(10) 0.0289(4) Uani 1 1 d . . . . .
C110 C 0.51522(10) 0.82083(7) 0.64722(9) 0.0261(4) Uani 1 1 d . . . . .
H110 H 0.494218 0.788140 0.627725 0.031 Uiso 1 1 calc R U . . .
C111 C 0.36068(12) 1.09461(8) 0.50290(11) 0.0366(4) Uani 1 1 d . . . . .
H11A H 0.402476 1.118311 0.485830 0.055 Uiso 1 1 calc R U . . .
H11B H 0.327102 1.114277 0.535382 0.055 Uiso 1 1 calc R U . . .
H11C H 0.326020 1.081243 0.460980 0.055 Uiso 1 1 calc R U . . .
C112 C 0.61411(13) 0.76684(8) 0.72953(12) 0.0413(5) Uani 1 1 d . . . . .
H11D H 0.585851 0.737539 0.702934 0.062 Uiso 1 1 calc R U . . .
H11E H 0.606600 0.763585 0.781615 0.062 Uiso 1 1 calc R U . . .
H11F H 0.672493 0.765415 0.722276 0.062 Uiso 1 1 calc R U . . .
N21 N 0.03858(8) 0.63006(6) 0.40325(7) 0.0253(3) Uani 1 1 d . . . . .
N22 N 0.11403(8) 0.54415(6) 0.46177(8) 0.0249(3) Uani 1 1 d . . . . .
C201 C 0.00345(11) 0.67469(8) 0.37617(9) 0.0294(4) Uani 1 1 d . . . . .
H201 H 0.024499 0.707765 0.394235 0.035 Uiso 1 1 calc R U . . .
C202 C -0.06216(11) 0.67557(9) 0.32305(10) 0.0357(5) Uani 1 1 d . . . . .
C203 C -0.09081(12) 0.62650(9) 0.29819(11) 0.0414(5) Uani 1 1 d . . . . .
H203 H -0.134417 0.624807 0.261030 0.050 Uiso 1 1 calc R U . . .
C204 C -0.05685(12) 0.58007(9) 0.32670(11) 0.0385(5) Uani 1 1 d . . . . .
H204 H -0.077756 0.546553 0.310230 0.046 Uiso 1 1 calc R U . . .
C205 C 0.00846(10) 0.58278(7) 0.37993(9) 0.0269(4) Uani 1 1 d . . . . .
C206 C 0.04903(10) 0.53504(7) 0.41340(9) 0.0266(4) Uani 1 1 d . . . . .
C207 C 0.02211(12) 0.48356(8) 0.39877(11) 0.0381(5) Uani 1 1 d . . . . .
H207 H -0.024250 0.477387 0.365514 0.046 Uiso 1 1 calc R U . . .
C208 C 0.06302(14) 0.44151(8) 0.43278(13) 0.0463(6) Uani 1 1 d . . . . .
H208 H 0.044895 0.406182 0.422672 0.056 Uiso 1 1 calc R U . . .
C209 C 0.13027(13) 0.45018(8) 0.48155(12) 0.0411(5) Uani 1 1 d . . . . .
C210 C 0.15283(11) 0.50258(7) 0.49452(11) 0.0328(4) Uani 1 1 d . . . . .
H210 H 0.198304 0.509481 0.528480 0.039 Uiso 1 1 calc R U . . .
C211 C -0.09773(13) 0.72734(10) 0.29399(12) 0.0476(6) Uani 1 1 d . . . . .
H21A H -0.156688 0.727692 0.298788 0.071 Uiso 1 1 calc R U . . .
H21B H -0.087630 0.731014 0.242489 0.071 Uiso 1 1 calc R U . . .
H21C H -0.072000 0.756991 0.321787 0.071 Uiso 1 1 calc R U . . .
C212 C 0.17801(17) 0.40557(9) 0.51970(16) 0.0674(8) Uani 1 1 d . . . . .
H21D H 0.205820 0.418856 0.565257 0.101 Uiso 1 1 calc R U . . .
H21E H 0.218567 0.392112 0.488105 0.101 Uiso 1 1 calc R U . . .
H21F H 0.140659 0.376777 0.530536 0.101 Uiso 1 1 calc R U . . .
O1D O 0.60800(16) 0.53917(7) 0.43746(9) 0.0879(7) Uani 1 1 d . U . . .
C11D C 0.61972(15) 0.50659(9) 0.48649(12) 0.0501(6) Uani 1 1 d . U . . .
H11G H 0.642253 0.473165 0.474757 0.060 Uiso 1 1 calc R U . . .
N1D N 0.60330(11) 0.51460(7) 0.55442(9) 0.0381(4) Uani 1 1 d . U . . .
C12D C 0.6134(2) 0.47256(10) 0.60768(13) 0.0685(8) Uani 1 1 d . U . . .
H12A H 0.650024 0.484547 0.649150 0.103 Uiso 1 1 calc R U . . .
H12B H 0.636858 0.441238 0.585540 0.103 Uiso 1 1 calc R U . . .
H12C H 0.560139 0.463321 0.624549 0.103 Uiso 1 1 calc R U . . .
C13D C 0.57048(15) 0.56513(9) 0.57592(12) 0.0509(6) Uani 1 1 d . U . . .
H13A H 0.598547 0.576410 0.622401 0.076 Uiso 1 1 calc R U . . .
H13B H 0.511946 0.561319 0.581432 0.076 Uiso 1 1 calc R U . . .
H13C H 0.578724 0.591866 0.538468 0.076 Uiso 1 1 calc R U . . .
O2D O 0.83169(12) 0.52177(7) 0.73725(10) 0.0707(5) Uani 1 1 d . . . . .
C21D C 0.79892(15) 0.55984(10) 0.70694(13) 0.0505(6) Uani 1 1 d . . . . .
H21G H 0.760253 0.552543 0.666946 0.061 Uiso 1 1 calc R U . . .
N2D N 0.81140(11) 0.61046(8) 0.72374(10) 0.0451(4) Uani 1 1 d . . . . .
C22D C 0.76568(19) 0.65268(12) 0.6870(2) 0.0900(11) Uani 1 1 d . . . . .
H22A H 0.803123 0.676628 0.664138 0.135 Uiso 1 1 calc R U . . .
H22B H 0.736161 0.672607 0.722327 0.135 Uiso 1 1 calc R U . . .
H22C H 0.726568 0.637608 0.649495 0.135 Uiso 1 1 calc R U . . .
C23D C 0.8675(2) 0.62596(12) 0.78415(16) 0.0781(9) Uani 1 1 d . . . . .
H23A H 0.848904 0.659222 0.805071 0.117 Uiso 1 1 calc R U . . .
H23B H 0.921950 0.631215 0.767133 0.117 Uiso 1 1 calc R U . . .
H23C H 0.870027 0.598005 0.821375 0.117 Uiso 1 1 calc R U . . .
N3D N 0.60859(12) 0.48847(8) 0.05090(10) 0.0463(4) Uani 1 1 d . U . . .
O3D O 0.64613(19) 0.44827(9) -0.05318(12) 0.0763(8) Uani 0.776(2) 1 d . U P A 1
C31D C 0.65241(19) 0.48422(12) -0.00861(16) 0.0474(7) Uani 0.776(2) 1 d . U P A 1
H31D H 0.690958 0.511474 -0.015936 0.057 Uiso 0.776(2) 1 calc R U P A 1
C32D C 0.6169(3) 0.53210(16) 0.0977(2) 0.0810(11) Uani 0.776(2) 1 d . U P A 1
H32D H 0.639987 0.520372 0.145882 0.122 Uiso 0.776(2) 1 calc R U P A 1
H32E H 0.563254 0.548237 0.102167 0.122 Uiso 0.776(2) 1 calc R U P A 1
H32F H 0.653379 0.558356 0.078109 0.122 Uiso 0.776(2) 1 calc R U P A 1
C33D C 0.55309(19) 0.44595(14) 0.06497(17) 0.0568(9) Uani 0.776(2) 1 d . U P A 1
H33A H 0.499750 0.460905 0.073940 0.085 Uiso 0.776(2) 1 calc R U P A 1
H33B H 0.574791 0.425840 0.107887 0.085 Uiso 0.776(2) 1 calc R U P A 1
H33C H 0.547007 0.422201 0.022642 0.085 Uiso 0.776(2) 1 calc R U P A 1
O3A O 0.5062(5) 0.5326(3) 0.1206(4) 0.064(2) Uani 0.224(2) 1 d . U P A 2
C31A C 0.5327(7) 0.4927(5) 0.0899(6) 0.055(2) Uani 0.224(2) 1 d . U P A 2
H31A H 0.500869 0.461270 0.091581 0.066 Uiso 0.224(2) 1 calc R U P A 2
C32A C 0.6238(9) 0.4454(6) 0.0188(7) 0.076(2) Uani 0.224(2) 1 d . U P A 2
H32A H 0.604036 0.415234 0.046176 0.114 Uiso 0.224(2) 1 calc R U P A 2
H32B H 0.682909 0.441986 0.015878 0.114 Uiso 0.224(2) 1 calc R U P A 2
H32C H 0.596351 0.445559 -0.030532 0.114 Uiso 0.224(2) 1 calc R U P A 2
C33A C 0.6562(8) 0.5390(5) 0.0642(7) 0.061(2) Uani 0.224(2) 1 d . U P A 2
H33D H 0.686242 0.537537 0.112383 0.091 Uiso 0.224(2) 1 calc R U P A 2
H33E H 0.618632 0.569310 0.062054 0.091 Uiso 0.224(2) 1 calc R U P A 2
H33F H 0.694871 0.543047 0.026734 0.091 Uiso 0.224(2) 1 calc R U P A 2
O4D O 0.86763(19) 0.81995(12) 0.43028(18) 0.0940(10) Uani 0.766(2) 1 d D U P B 1
C41D C 0.8264(2) 0.82164(15) 0.4821(2) 0.0655(10) Uani 0.766(2) 1 d D U P B 1
H41D H 0.828594 0.853375 0.510244 0.079 Uiso 0.766(2) 1 calc R U P B 1
N4D N 0.77860(18) 0.78272(11) 0.50269(15) 0.0594(7) Uani 0.766(2) 1 d D U P B 1
C42D C 0.7333(4) 0.7867(3) 0.5670(4) 0.0751(16) Uani 0.766(2) 1 d D U P B 1
H42A H 0.675928 0.777694 0.554008 0.113 Uiso 0.766(2) 1 calc R U P B 1
H42B H 0.737071 0.823115 0.585934 0.113 Uiso 0.766(2) 1 calc R U P B 1
H42C H 0.756405 0.761952 0.604301 0.113 Uiso 0.766(2) 1 calc R U P B 1
C43D C 0.7760(4) 0.73216(17) 0.4642(3) 0.0892(15) Uani 0.766(2) 1 d D U P B 1
H43A H 0.734607 0.709177 0.483493 0.134 Uiso 0.766(2) 1 calc R U P B 1
H43B H 0.829505 0.714890 0.471182 0.134 Uiso 0.766(2) 1 calc R U P B 1
H43C H 0.761985 0.738332 0.412140 0.134 Uiso 0.766(2) 1 calc R U P B 1
O4A O 0.6373(6) 0.7036(4) 0.5711(6) 0.105(3) Uiso 0.234(2) 1 d D U P B 2
C41A C 0.6821(7) 0.7093(5) 0.5235(7) 0.076(3) Uiso 0.234(2) 1 d D U P B 2
H41A H 0.679009 0.682623 0.486732 0.091 Uiso 0.234(2) 1 calc R U P B 2
N4A N 0.7352(6) 0.7479(4) 0.5155(6) 0.076(2) Uiso 0.234(2) 1 d D U P B 2
C42A C 0.7825(14) 0.7472(8) 0.4520(9) 0.087(3) Uiso 0.234(2) 1 d D U P B 2
H42X H 0.781639 0.782633 0.429726 0.131 Uiso 0.234(2) 1 calc R U P B 2
H42Y H 0.758684 0.721329 0.416466 0.131 Uiso 0.234(2) 1 calc R U P B 2
H42Z H 0.839025 0.737109 0.466919 0.131 Uiso 0.234(2) 1 calc R U P B 2
C43A C 0.7507(16) 0.7919(11) 0.5664(13) 0.067(3) Uiso 0.234(2) 1 d D U P B 2
H43X H 0.786861 0.817797 0.545568 0.101 Uiso 0.234(2) 1 calc R U P B 2
H43Y H 0.776782 0.778337 0.612473 0.101 Uiso 0.234(2) 1 calc R U P B 2
H43Z H 0.698945 0.809129 0.575213 0.101 Uiso 0.234(2) 1 calc R U P B 2
N5D N 0.19761(12) 0.60056(8) 0.76661(11) 0.0504(5) Uani 1 1 d . U . . .
O5D O 0.1621(2) 0.52273(15) 0.7083(2) 0.0713(10) Uani 0.597(3) 1 d . U P C 1
C51D C 0.1619(2) 0.57116(18) 0.7092(2) 0.0534(10) Uani 0.597(3) 1 d . U P C 1
H51D H 0.136082 0.589541 0.668505 0.064 Uiso 0.597(3) 1 calc R U P C 1
C52D C 0.2018(3) 0.65772(18) 0.7557(3) 0.0724(13) Uani 0.597(3) 1 d . U P C 1
H52A H 0.186950 0.676076 0.799673 0.109 Uiso 0.597(3) 1 calc R U P C 1
H52B H 0.163863 0.667982 0.714222 0.109 Uiso 0.597(3) 1 calc R U P C 1
H52C H 0.257549 0.667648 0.745832 0.109 Uiso 0.597(3) 1 calc R U P C 1
C53D C 0.2506(3) 0.5753(2) 0.8191(2) 0.0614(12) Uani 0.597(3) 1 d . U P C 1
H53A H 0.236215 0.585369 0.867878 0.092 Uiso 0.597(3) 1 calc R U P C 1
H53B H 0.306864 0.586272 0.812988 0.092 Uiso 0.597(3) 1 calc R U P C 1
H53C H 0.245791 0.536685 0.813198 0.092 Uiso 0.597(3) 1 calc R U P C 1
O5A O 0.1733(4) 0.5126(2) 0.7554(4) 0.0799(16) Uani 0.403(3) 1 d . U P C 2
C51A C 0.2068(4) 0.5498(3) 0.7845(4) 0.0557(14) Uani 0.403(3) 1 d . U P C 2
H51A H 0.244431 0.542185 0.825093 0.067 Uiso 0.403(3) 1 calc R U P C 2
C52A C 0.2434(5) 0.6426(3) 0.8091(4) 0.0687(17) Uani 0.403(3) 1 d . U P C 2
H52D H 0.205604 0.663321 0.836380 0.103 Uiso 0.403(3) 1 calc R U P C 2
H52E H 0.269929 0.666175 0.775748 0.103 Uiso 0.403(3) 1 calc R U P C 2
H52F H 0.284962 0.626168 0.843152 0.103 Uiso 0.403(3) 1 calc R U P C 2
C53A C 0.1266(5) 0.6187(3) 0.7237(4) 0.082(2) Uani 0.403(3) 1 d . U P C 2
H53X H 0.102021 0.648350 0.748675 0.123 Uiso 0.403(3) 1 calc R U P C 2
H53Y H 0.087097 0.589525 0.717085 0.123 Uiso 0.403(3) 1 calc R U P C 2
H53Z H 0.141983 0.630594 0.676051 0.123 Uiso 0.403(3) 1 calc R U P C 2

loop_
_atom_site_aniso_label
_atom_site_aniso_U_11
_atom_site_aniso_U_22
_atom_site_aniso_U_33
_atom_site_aniso_U_23
_atom_site_aniso_U_13
_atom_site_aniso_U_12
Mn1 0.01623(12) 0.01893(13) 0.01609(12) -0.00095(10) 0.00079(9) -0.00226(9)
Mn2 0.01550(12) 0.01740(12) 0.01634(12) -0.00098(10) 0.00223(8) -0.00242(9)
Mn3 0.01656(12) 0.01913(13) 0.01705(12) -0.00039(10) 0.00097(9) -0.00209(9)
O11 0.0287(7) 0.0298(7) 0.0249(6) -0.0013(5) 0.0115(5) -0.0066(5)
O12 0.0285(6) 0.0280(7) 0.0204(6) -0.0045(5) 0.0066(5) -0.0038(5)
O13 0.0287(7) 0.0225(6) 0.0283(6) 0.0012(5) 0.0102(5) 0.0043(5)
O14 0.0164(5) 0.0238(6) 0.0196(5) 0.0033(5) 0.0050(4) 0.0027(5)
C10 0.0163(8) 0.0289(9) 0.0169(7) -0.0001(7) 0.0006(6) 0.0006(7)
C11 0.0187(8) 0.0248(9) 0.0184(8) 0.0017(7) 0.0014(6) -0.0029(7)
C12 0.0294(9) 0.0257(9) 0.0248(8) -0.0002(8) 0.0081(7) -0.0047(7)
C13 0.0332(10) 0.0250(9) 0.0268(9) -0.0050(8) 0.0122(7) -0.0032(7)
C14 0.0213(8) 0.0273(9) 0.0197(8) -0.0023(7) 0.0046(6) -0.0025(7)
C15 0.0238(9) 0.0246(9) 0.0217(8) -0.0010(7) 0.0058(6) -0.0028(7)
C16 0.0321(10) 0.0232(9) 0.0280(9) -0.0018(8) 0.0117(7) -0.0026(7)
C17 0.0265(9) 0.0266(9) 0.0250(8) -0.0014(8) 0.0106(7) -0.0010(7)
C18 0.0177(8) 0.0261(9) 0.0204(8) 0.0001(7) 0.0048(6) 0.0011(7)
C19 0.0163(8) 0.0244(9) 0.0181(7) 0.0018(7) 0.0010(6) 0.0027(6)
S11 0.0250(2) 0.0256(2) 0.0208(2) -0.00340(18) 0.00764(16) -0.00594(17)
S12 0.0220(2) 0.0238(2) 0.0245(2) 0.00064(18) 0.00942(16) 0.00115(16)
O21 0.0267(6) 0.0284(7) 0.0267(6) 0.0042(5) -0.0066(5) -0.0052(5)
O22 0.0254(6) 0.0244(6) 0.0297(6) 0.0048(5) -0.0027(5) -0.0009(5)
O23 0.0254(6) 0.0241(6) 0.0305(6) -0.0070(5) -0.0028(5) 0.0009(5)
O24 0.0260(6) 0.0275(7) 0.0254(6) -0.0022(5) -0.0074(5) 0.0021(5)
C20 0.0209(8) 0.0239(9) 0.0180(8) -0.0009(7) 0.0018(6) 0.0012(7)
C21 0.0217(8) 0.0241(9) 0.0200(8) -0.0027(7) -0.0021(6) -0.0024(7)
C22 0.0284(9) 0.0288(10) 0.0243(9) 0.0018(8) -0.0060(7) -0.0053(7)
C23 0.0342(10) 0.0260(9) 0.0251(9) 0.0055(8) -0.0062(7) -0.0026(8)
C24 0.0272(9) 0.0252(9) 0.0221(8) -0.0012(7) -0.0040(7) 0.0012(7)
C25 0.0276(9) 0.0264(9) 0.0210(8) -0.0004(7) -0.0050(7) -0.0022(7)
C26 0.0340(10) 0.0257(9) 0.0276(9) -0.0051(8) -0.0079(7) 0.0022(8)
C27 0.0288(9) 0.0262(9) 0.0237(9) -0.0015(8) -0.0048(7) 0.0041(7)
C28 0.0213(8) 0.0240(9) 0.0193(8) 0.0010(7) -0.0017(6) 0.0016(7)
C29 0.0200(8) 0.0270(9) 0.0169(8) -0.0003(7) 0.0019(6) -0.0017(7)
S21 0.0249(2) 0.0216(2) 0.0272(2) 0.00002(18) -0.00701(16) -0.00160(17)
S22 0.0238(2) 0.0215(2) 0.0265(2) -0.00002(18) -0.00543(16) 0.00078(17)
O31 0.0269(6) 0.0281(7) 0.0216(6) -0.0062(5) 0.0064(5) -0.0057(5)
O32 0.0290(7) 0.0289(7) 0.0233(6) -0.0012(5) 0.0101(5) -0.0070(5)
O33 0.0164(5) 0.0236(6) 0.0215(5) 0.0041(5) 0.0049(4) 0.0027(5)
O34 0.0288(7) 0.0237(6) 0.0327(7) 0.0007(5) 0.0114(5) 0.0047(5)
C30 0.0164(8) 0.0273(9) 0.0161(7) -0.0001(7) 0.0005(6) 0.0004(7)
C31 0.0185(8) 0.0250(9) 0.0182(8) 0.0007(7) 0.0027(6) -0.0035(7)
C32 0.0313(10) 0.0248(9) 0.0238(9) -0.0001(7) 0.0075(7) -0.0047(7)
C33 0.0386(11) 0.0259(9) 0.0260(9) -0.0054(8) 0.0129(8) -0.0043(8)
C34 0.0251(9) 0.0283(9) 0.0194(8) -0.0016(7) 0.0059(6) -0.0017(7)
C35 0.0242(9) 0.0265(9) 0.0214(8) -0.0004(7) 0.0046(6) -0.0022(7)
C36 0.0370(10) 0.0245(9) 0.0279(9) -0.0028(8) 0.0131(8) -0.0052(8)
C37 0.0269(9) 0.0290(9) 0.0242(8) -0.0021(8) 0.0099(7) 0.0002(7)
C38 0.0173(8) 0.0286(9) 0.0202(8) 0.0013(7) 0.0049(6) 0.0009(7)
C39 0.0163(8) 0.0260(9) 0.0191(8) 0.0018(7) 0.0011(6) 0.0029(7)
S31 0.0238(2) 0.0255(2) 0.0209(2) -0.00389(18) 0.00676(16) -0.00607(17)
S32 0.0221(2) 0.0245(2) 0.0260(2) 0.00084(18) 0.00953(16) 0.00116(17)
N11 0.0196(7) 0.0220(7) 0.0214(7) -0.0002(6) -0.0001(5) -0.0011(6)
N12 0.0220(7) 0.0197(7) 0.0214(7) -0.0001(6) -0.0011(5) -0.0022(6)
C101 0.0222(9) 0.0251(9) 0.0272(9) 0.0034(8) 0.0002(7) -0.0007(7)
C102 0.0244(9) 0.0227(9) 0.0329(9) 0.0051(8) 0.0068(7) -0.0012(7)
C103 0.0370(11) 0.0203(9) 0.0389(10) -0.0004(8) 0.0013(8) -0.0073(8)
C104 0.0354(10) 0.0258(10) 0.0315(10) -0.0010(8) -0.0067(8) -0.0087(8)
C105 0.0216(8) 0.0229(9) 0.0211(8) -0.0002(7) 0.0023(6) -0.0041(7)
C106 0.0213(8) 0.0237(9) 0.0211(8) 0.0000(7) 0.0004(6) -0.0034(7)
C107 0.0265(9) 0.0297(10) 0.0304(9) -0.0004(8) -0.0063(7) -0.0069(8)
C108 0.0247(9) 0.0365(11) 0.0310(10) 0.0034(8) -0.0098(7) -0.0021(8)
C109 0.0268(9) 0.0294(10) 0.0300(9) 0.0054(8) -0.0015(7) 0.0022(8)
C110 0.0277(9) 0.0225(9) 0.0275(9) 0.0008(8) -0.0018(7) -0.0015(7)
C111 0.0363(11) 0.0252(10) 0.0481(12) 0.0073(9) 0.0028(9) 0.0020(8)
C112 0.0398(12) 0.0345(11) 0.0475(12) 0.0090(10) -0.0091(9) 0.0081(9)
N21 0.0223(7) 0.0286(8) 0.0244(7) -0.0015(6) -0.0012(6) -0.0036(6)
N22 0.0245(8) 0.0233(8) 0.0273(7) -0.0003(6) 0.0048(6) -0.0039(6)
C201 0.0271(9) 0.0333(10) 0.0271(9) 0.0026(8) -0.0027(7) 0.0005(8)
C202 0.0251(10) 0.0501(13) 0.0310(10) 0.0069(9) -0.0025(7) 0.0037(9)
C203 0.0263(10) 0.0606(15) 0.0354(11) 0.0057(10) -0.0091(8) -0.0049(10)
C204 0.0308(11) 0.0465(13) 0.0371(11) -0.0052(10) -0.0043(8) -0.0140(9)
C205 0.0214(9) 0.0335(10) 0.0256(9) -0.0029(8) 0.0013(7) -0.0065(7)
C206 0.0251(9) 0.0271(9) 0.0284(9) -0.0057(8) 0.0071(7) -0.0083(7)
C207 0.0340(11) 0.0316(11) 0.0499(12) -0.0116(10) 0.0099(9) -0.0142(9)
C208 0.0478(13) 0.0244(10) 0.0701(15) -0.0092(11) 0.0256(12) -0.0139(9)
C209 0.0426(12) 0.0237(10) 0.0600(14) 0.0054(10) 0.0220(10) -0.0003(9)
C210 0.0312(10) 0.0264(10) 0.0416(11) 0.0051(9) 0.0075(8) -0.0004(8)
C211 0.0384(12) 0.0592(15) 0.0436(12) 0.0104(11) -0.0069(9) 0.0139(11)
C212 0.0745(18) 0.0286(12) 0.102(2) 0.0198(13) 0.0253(16) 0.0103(12)
O1D 0.177(2) 0.0428(11) 0.0497(10) 0.0139(9) 0.0466(12) 0.0258(12)
C11D 0.0754(16) 0.0327(12) 0.0451(12) 0.0030(10) 0.0234(11) 0.0079(11)
N1D 0.0500(10) 0.0319(9) 0.0331(9) 0.0017(7) 0.0066(7) 0.0065(8)
C12D 0.115(2) 0.0446(15) 0.0448(14) 0.0091(12) 0.0018(14) 0.0075(15)
C13D 0.0626(15) 0.0443(13) 0.0469(13) -0.0053(11) 0.0114(11) 0.0112(11)
O2D 0.0857(14) 0.0468(11) 0.0774(12) 0.0082(10) -0.0056(10) 0.0295(10)
C21D 0.0480(14) 0.0552(15) 0.0487(13) 0.0103(12) 0.0073(10) 0.0133(12)
N2D 0.0437(11) 0.0413(11) 0.0503(11) 0.0149(9) 0.0053(8) 0.0127(8)
C22D 0.070(2) 0.0548(18) 0.139(3) 0.0406(19) -0.0260(19) 0.0048(15)
C23D 0.102(2) 0.0631(19) 0.0643(18) 0.0111(15) -0.0220(16) 0.0002(17)
N3D 0.0564(11) 0.0418(11) 0.0399(10) 0.0001(9) -0.0003(8) 0.0012(9)
O3D 0.133(2) 0.0481(14) 0.0527(14) -0.0066(12) 0.0369(14) 0.0054(14)
C31D 0.0605(18) 0.0370(15) 0.0471(16) 0.0073(14) 0.0184(14) 0.0029(13)
C32D 0.134(3) 0.054(2) 0.055(2) -0.0071(18) 0.009(2) 0.010(2)
C33D 0.0521(18) 0.072(2) 0.0484(17) 0.0099(16) 0.0144(14) -0.0035(16)
O3A 0.091(5) 0.043(4) 0.062(4) 0.004(3) 0.026(4) 0.001(4)
C31A 0.071(4) 0.051(4) 0.044(4) 0.007(4) 0.013(4) -0.007(4)
C32A 0.089(5) 0.072(5) 0.069(4) 0.001(4) 0.016(4) 0.007(4)
C33A 0.069(5) 0.050(5) 0.064(5) 0.010(4) 0.015(4) -0.014(4)
O4D 0.092(2) 0.075(2) 0.115(2) -0.0133(18) 0.0138(18) -0.0077(16)
C41D 0.061(2) 0.050(2) 0.083(3) -0.0075(19) -0.0118(19) 0.0080(17)
N4D 0.0631(17) 0.0416(15) 0.0703(17) 0.0006(13) -0.0132(13) 0.0126(13)
C42D 0.082(4) 0.070(3) 0.071(2) 0.019(2) -0.007(2) 0.015(3)
C43D 0.103(3) 0.045(2) 0.120(4) -0.004(3) 0.010(3) 0.001(2)
N5D 0.0452(11) 0.0416(11) 0.0628(12) -0.0044(10) -0.0060(9) -0.0058(9)
O5D 0.079(2) 0.0481(19) 0.083(3) 0.003(2) -0.016(2) -0.0355(16)
C51D 0.048(2) 0.054(2) 0.057(2) 0.009(2) 0.0001(17) -0.0179(18)
C52D 0.091(3) 0.042(2) 0.088(3) -0.012(2) 0.034(3) 0.001(2)
C53D 0.054(2) 0.078(3) 0.052(2) -0.003(2) 0.0023(19) 0.003(2)
O5A 0.090(3) 0.056(3) 0.095(4) -0.010(3) 0.020(3) -0.028(3)
C51A 0.053(3) 0.054(3) 0.061(3) -0.006(3) 0.012(3) -0.015(3)
C52A 0.065(4) 0.060(4) 0.081(4) -0.027(3) 0.005(3) -0.007(3)
C53A 0.088(4) 0.081(4) 0.072(4) -0.007(4) -0.018(3) 0.009(4)

loop_
_atom_type_symbol
_atom_type_description
_atom_type_scat_dispersion_real
_atom_type_scat_dispersion_imag
_atom_type_scat_source
C C 0.0033 0.0016 'International Tables Vol C Tables 4.2.6.8 and 6.1.1.4'
H H 0.0000 0.0000 'International Tables Vol C Tables 4.2.6.8 and 6.1.1.4'
N N 0.0061 0.0033 'International Tables Vol C Tables 4.2.6.8 and 6.1.1.4'
O O 0.0106 0.0060 'International Tables Vol C Tables 4.2.6.8 and 6.1.1.4'
S S 0.1246 0.1234 'International Tables Vol C Tables 4.2.6.8 and 6.1.1.4'
Mn Mn 0.3368 0.7283 'International Tables Vol C Tables 4.2.6.8 and 6.1.1.4'

loop_
_geom_angle_atom_site_label_1
_geom_angle_atom_site_label_2
_geom_angle_atom_site_label_3
_geom_angle
_geom_angle_site_symmetry_1
_geom_angle_site_symmetry_3
_geom_angle_publ_flag
O11 Mn1 O13 158.53(5) . 4_675 ?
O11 Mn1 O14 100.94(4) . 4_675 ?
O11 Mn1 C19 130.22(5) . 4_675 ?
O11 Mn1 N11 97.03(5) . . ?
O11 Mn1 N12 91.55(5) . . ?
O13 Mn1 C19 28.32(4) 4_675 4_675 ?
O14 Mn1 O13 57.65(4) 4_675 4_675 ?
O14 Mn1 C19 29.38(4) 4_675 4_675 ?
O14 Mn1 N12 89.86(4) 4_675 . ?
O21 Mn1 O11 94.68(5) . . ?
O21 Mn1 O13 91.58(5) . 4_675 ?
O21 Mn1 O14 101.32(4) . 4_675 ?
O21 Mn1 C19 98.53(5) . 4_675 ?
O21 Mn1 N11 93.49(5) . . ?
O21 Mn1 N12 165.90(5) . . ?
N11 Mn1 O13 103.06(4) . 4_675 ?
N11 Mn1 O14 155.58(4) . 4_675 ?
N11 Mn1 C19 129.47(5) . 4_675 ?
N11 Mn1 N12 73.17(5) . . ?
N12 Mn1 O13 87.15(5) . 4_675 ?
N12 Mn1 C19 86.97(5) . 4_675 ?
O12 Mn2 O14 90.31(4) . 4_675 ?
O12 Mn2 O22 92.08(5) . . ?
O12 Mn2 O23 86.58(5) . 4_676 ?
O12 Mn2 O31 178.80(5) . . ?
O12 Mn2 O33 90.90(4) . 4_576 ?
O14 Mn2 O33 178.44(4) 4_675 4_576 ?
O22 Mn2 O14 92.23(4) . 4_675 ?
O22 Mn2 O33 88.71(4) . 4_576 ?
O23 Mn2 O14 87.06(4) 4_676 4_675 ?
O23 Mn2 O22 178.48(5) 4_676 . ?
O23 Mn2 O33 92.03(4) 4_676 4_576 ?
O31 Mn2 O14 89.28(4) . 4_675 ?
O31 Mn2 O22 86.81(5) . . ?
O31 Mn2 O23 94.52(5) . 4_676 ?
O31 Mn2 O33 89.53(4) . 4_576 ?
O24 Mn3 O33 100.83(4) 4_676 4_576 ?
O24 Mn3 O34 91.84(5) 4_676 4_576 ?
O24 Mn3 C39 98.82(5) 4_676 4_576 ?
O24 Mn3 N21 164.24(5) 4_676 . ?
O24 Mn3 N22 92.75(5) 4_676 . ?
O32 Mn3 O24 96.05(5) . 4_676 ?
O32 Mn3 O33 99.13(4) . 4_576 ?
O32 Mn3 O34 156.64(5) . 4_576 ?
O32 Mn3 C39 128.29(5) . 4_576 ?
O32 Mn3 N21 93.24(5) . . ?
O32 Mn3 N22 98.10(5) . . ?
O33 Mn3 O34 57.71(4) 4_576 4_576 ?
O33 Mn3 C39 29.41(4) 4_576 4_576 ?
O33 Mn3 N21 90.19(5) 4_576 . ?
O34 Mn3 C39 28.39(4) 4_576 4_576 ?
N21 Mn3 O34 84.52(5) . 4_576 ?
N21 Mn3 C39 85.23(5) . 4_576 ?
N22 Mn3 O33 156.73(5) . 4_576 ?
N22 Mn3 O34 103.46(5) . 4_576 ?
N22 Mn3 C39 130.03(5) . 4_576 ?
N22 Mn3 N21 73.31(5) . . ?
C10 O11 Mn1 129.37(11) . . ?
C10 O12 Mn2 136.40(10) . . ?
C19 O13 Mn1 89.19(9) . 4_576 ?
Mn2 O14 Mn1 106.42(4) 4_576 4_576 ?
C19 O14 Mn1 91.96(9) . 4_576 ?
C19 O14 Mn2 137.24(10) . 4_576 ?
O11 C10 C11 116.18(15) . . ?
O12 C10 O11 126.75(14) . . ?
O12 C10 C11 117.07(14) . . ?
C10 C11 S11 119.23(12) . . ?
C12 C11 C10 129.47(15) . . ?
C12 C11 S11 111.29(12) . . ?
C11 C12 H12 123.5 . . ?
C11 C12 C13 112.99(16) . . ?
C13 C12 H12 123.5 . . ?
C12 C13 H13 123.7 . . ?
C14 C13 C12 112.61(15) . . ?
C14 C13 H13 123.7 . . ?
C13 C14 C15 127.53(15) . . ?
C13 C14 S11 111.03(12) . . ?
C15 C14 S11 121.40(13) . . ?
C14 C15 S12 121.38(12) . . ?
C16 C15 C14 127.46(16) . . ?
C16 C15 S12 111.13(12) . . ?
C15 C16 H16 123.6 . . ?
C15 C16 C17 112.87(16) . . ?
C17 C16 H16 123.6 . . ?
C16 C17 H17 123.6 . . ?
C18 C17 C16 112.89(15) . . ?
C18 C17 H17 123.6 . . ?
C17 C18 C19 129.32(14) . . ?
C17 C18 S12 111.52(12) . . ?
C19 C18 S12 119.15(12) . . ?
O13 C19 Mn1 62.49(8) . 4_576 ?
O13 C19 O14 120.98(15) . . ?
O13 C19 C18 120.32(14) . . ?
O14 C19 Mn1 58.66(8) . 4_576 ?
O14 C19 C18 118.68(14) . . ?
C18 C19 Mn1 173.42(11) . 4_576 ?
C11 S11 C14 92.07(8) . . ?
C15 S12 C18 91.56(8) . . ?
C20 O21 Mn1 124.26(11) . . ?
C20 O22 Mn2 143.18(11) . . ?
C29 O23 Mn2 142.40(11) . 4_575 ?
C29 O24 Mn3 126.25(11) . 4_575 ?
O21 C20 C21 115.34(15) . . ?
O22 C20 O21 126.90(15) . . ?
O22 C20 C21 117.76(15) . . ?
C20 C21 S21 120.71(13) . . ?
C22 C21 C20 127.80(15) . . ?
C22 C21 S21 111.49(12) . . ?
C21 C22 H22 123.5 . . ?
C21 C22 C23 112.93(16) . . ?
C23 C22 H22 123.5 . . ?
C22 C23 H23 123.5 . . ?
C24 C23 C22 112.94(16) . . ?
C24 C23 H23 123.5 . . ?
C23 C24 C25 126.03(16) . . ?
C23 C24 S21 111.03(13) . . ?
C25 C24 S21 122.90(13) . . ?
C24 C25 S22 122.85(13) . . ?
C26 C25 C24 125.90(16) . . ?
C26 C25 S22 111.10(12) . . ?
C25 C26 H26 123.5 . . ?
C25 C26 C27 112.96(16) . . ?
C27 C26 H26 123.5 . . ?
C26 C27 H27 123.5 . . ?
C28 C27 C26 113.07(16) . . ?
C28 C27 H27 123.5 . . ?
C27 C28 C29 127.90(15) . . ?
C27 C28 S22 111.16(12) . . ?
C29 C28 S22 120.92(13) . . ?
O23 C29 O24 127.01(15) . . ?
O23 C29 C28 117.53(15) . . ?
O24 C29 C28 115.45(15) . . ?
C24 S21 C21 91.61(8) . . ?
C25 S22 C28 91.71(8) . . ?
C30 O31 Mn2 136.91(10) . . ?
C30 O32 Mn3 130.62(10) . . ?
Mn2 O33 Mn3 107.32(4) 4_675 4_675 ?
C39 O33 Mn2 136.42(10) . 4_675 ?
C39 O33 Mn3 92.04(10) . 4_675 ?
C39 O34 Mn3 88.67(9) . 4_675 ?
O31 C30 O32 126.67(14) . . ?
O31 C30 C31 117.32(14) . . ?
O32 C30 C31 116.00(14) . . ?
C30 C31 S31 119.74(12) . . ?
C32 C31 C30 128.84(15) . . ?
C32 C31 S31 111.41(11) . . ?
C31 C32 H32 123.5 . . ?
C31 C32 C33 113.05(15) . . ?
C33 C32 H32 123.5 . . ?
C32 C33 H33 123.8 . . ?
C34 C33 C32 112.41(15) . . ?
C34 C33 H33 123.8 . . ?
C33 C34 C35 127.71(15) . . ?
C33 C34 S31 111.24(12) . . ?
C35 C34 S31 121.04(13) . . ?
C34 C35 S32 121.73(13) . . ?
C36 C35 C34 127.18(17) . . ?
C36 C35 S32 111.06(13) . . ?
C35 C36 H36 123.5 . . ?
C35 C36 C37 112.95(17) . . ?
C37 C36 H36 123.5 . . ?
C36 C37 H37 123.6 . . ?
C38 C37 C36 112.81(15) . . ?
C38 C37 H37 123.6 . . ?
C37 C38 C39 129.41(14) . . ?
C37 C38 S32 111.54(12) . . ?
C39 C38 S32 119.04(12) . . ?
O33 C39 Mn3 58.54(8) . 4_675 ?
O33 C39 C38 118.44(15) . . ?
O34 C39 Mn3 62.94(9) . 4_675 ?
O34 C39 O33 121.18(15) . . ?
O34 C39 C38 120.34(14) . . ?
C38 C39 Mn3 171.92(11) . 4_675 ?
C31 S31 C34 91.87(8) . . ?
C35 S32 C38 91.62(8) . . ?
C101 N11 Mn1 123.60(11) . . ?
C101 N11 C105 118.72(14) . . ?
C105 N11 Mn1 117.02(11) . . ?
C106 N12 Mn1 116.33(11) . . ?
C110 N12 Mn1 124.70(11) . . ?
C110 N12 C106 118.93(14) . . ?
N11 C101 H101 118.1 . . ?
N11 C101 C102 123.85(16) . . ?
C102 C101 H101 118.1 . . ?
C101 C102 C103 116.79(16) . . ?
C101 C102 C111 121.03(17) . . ?
C103 C102 C111 122.18(17) . . ?
C102 C103 H103 119.8 . . ?
C104 C103 C102 120.34(17) . . ?
C104 C103 H103 119.8 . . ?
C103 C104 H104 120.4 . . ?
C103 C104 C105 119.29(17) . . ?
C105 C104 H104 120.4 . . ?
N11 C105 C104 120.99(16) . . ?
N11 C105 C106 116.12(14) . . ?
C104 C105 C106 122.88(15) . . ?
N12 C106 C105 116.14(14) . . ?
N12 C106 C107 121.06(16) . . ?
C107 C106 C105 122.80(15) . . ?
C106 C107 H107 120.4 . . ?
C108 C107 C106 119.30(17) . . ?
C108 C107 H107 120.4 . . ?
C107 C108 H108 119.9 . . ?
C107 C108 C109 120.19(16) . . ?
C109 C108 H108 119.9 . . ?
C108 C109 C110 117.14(16) . . ?
C108 C109 C112 121.77(17) . . ?
C110 C109 C112 121.08(17) . . ?
N12 C110 C109 123.34(16) . . ?
N12 C110 H110 118.3 . . ?
C109 C110 H110 118.3 . . ?
C102 C111 H11A 109.5 . . ?
C102 C111 H11B 109.5 . . ?
C102 C111 H11C 109.5 . . ?
H11A C111 H11B 109.5 . . ?
H11A C111 H11C 109.5 . . ?
H11B C111 H11C 109.5 . . ?
C109 C112 H11D 109.5 . . ?
C109 C112 H11E 109.5 . . ?
C109 C112 H11F 109.5 . . ?
H11D C112 H11E 109.5 . . ?
H11D C112 H11F 109.5 . . ?
H11E C112 H11F 109.5 . . ?
C201 N21 Mn3 124.56(12) . . ?
C201 N21 C205 119.06(15) . . ?
C205 N21 Mn3 116.18(12) . . ?
C206 N22 Mn3 117.76(12) . . ?
C210 N22 Mn3 123.23(12) . . ?
C210 N22 C206 118.98(16) . . ?
N21 C201 H201 118.0 . . ?
N21 C201 C202 123.99(18) . . ?
C202 C201 H201 118.0 . . ?
C201 C202 C211 121.18(19) . . ?
C203 C202 C201 116.09(18) . . ?
C203 C202 C211 122.72(18) . . ?
C202 C203 H203 119.6 . . ?
C204 C203 C202 120.82(18) . . ?
C204 C203 H203 119.6 . . ?
C203 C204 H204 120.3 . . ?
C203 C204 C205 119.36(19) . . ?
C205 C204 H204 120.3 . . ?
N21 C205 C204 120.64(17) . . ?
N21 C205 C206 116.23(15) . . ?
C204 C205 C206 123.14(17) . . ?
N22 C206 C205 116.13(15) . . ?
N22 C206 C207 120.52(18) . . ?
C207 C206 C205 123.32(17) . . ?
C206 C207 H207 120.2 . . ?
C208 C207 C206 119.51(19) . . ?
C208 C207 H207 120.2 . . ?
C207 C208 H208 119.7 . . ?
C207 C208 C209 120.59(19) . . ?
C209 C208 H208 119.7 . . ?
C208 C209 C210 116.79(19) . . ?
C208 C209 C212 122.9(2) . . ?
C210 C209 C212 120.4(2) . . ?
N22 C210 C209 123.59(19) . . ?
N22 C210 H210 118.2 . . ?
C209 C210 H210 118.2 . . ?
C202 C211 H21A 109.5 . . ?
C202 C211 H21B 109.5 . . ?
C202 C211 H21C 109.5 . . ?
H21A C211 H21B 109.5 . . ?
H21A C211 H21C 109.5 . . ?
H21B C211 H21C 109.5 . . ?
C209 C212 H21D 109.5 . . ?
C209 C212 H21E 109.5 . . ?
C209 C212 H21F 109.5 . . ?
H21D C212 H21E 109.5 . . ?
H21D C212 H21F 109.5 . . ?
H21E C212 H21F 109.5 . . ?
O1D C11D H11G 117.7 . . ?
O1D C11D N1D 124.5(2) . . ?
N1D C11D H11G 117.7 . . ?
C11D N1D C12D 120.85(19) . . ?
C11D N1D C13D 120.27(18) . . ?
C12D N1D C13D 118.80(18) . . ?
N1D C12D H12A 109.5 . . ?
N1D C12D H12B 109.5 . . ?
N1D C12D H12C 109.5 . . ?
H12A C12D H12B 109.5 . . ?
H12A C12D H12C 109.5 . . ?
H12B C12D H12C 109.5 . . ?
N1D C13D H13A 109.5 . . ?
N1D C13D H13B 109.5 . . ?
N1D C13D H13C 109.5 . . ?
H13A C13D H13B 109.5 . . ?
H13A C13D H13C 109.5 . . ?
H13B C13D H13C 109.5 . . ?
O2D C21D H21G 116.6 . . ?
O2D C21D N2D 126.7(2) . . ?
N2D C21D H21G 116.6 . . ?
C21D N2D C22D 122.4(2) . . ?
C21D N2D C23D 121.3(2) . . ?
C22D N2D C23D 116.2(2) . . ?
N2D C22D H22A 109.5 . . ?
N2D C22D H22B 109.5 . . ?
N2D C22D H22C 109.5 . . ?
H22A C22D H22B 109.5 . . ?
H22A C22D H22C 109.5 . . ?
H22B C22D H22C 109.5 . . ?
N2D C23D H23A 109.5 . . ?
N2D C23D H23B 109.5 . . ?
N2D C23D H23C 109.5 . . ?
H23A C23D H23B 109.5 . . ?
H23A C23D H23C 109.5 . . ?
H23B C23D H23C 109.5 . . ?
C31D N3D C32D 121.8(3) . . ?
C31D N3D C33D 118.0(2) . . ?
C32D N3D C33D 120.2(3) . . ?
C31A N3D C33A 107.8(7) . . ?
C32A N3D C31A 119.3(8) . . ?
C32A N3D C33A 132.7(8) . . ?
N3D C31D H31D 117.4 . . ?
O3D C31D N3D 125.3(3) . . ?
O3D C31D H31D 117.4 . . ?
N3D C32D H32D 109.5 . . ?
N3D C32D H32E 109.5 . . ?
N3D C32D H32F 109.5 . . ?
H32D C32D H32E 109.5 . . ?
H32D C32D H32F 109.5 . . ?
H32E C32D H32F 109.5 . . ?
N3D C33D H33A 109.5 . . ?
N3D C33D H33B 109.5 . . ?
N3D C33D H33C 109.5 . . ?
H33A C33D H33B 109.5 . . ?
H33A C33D H33C 109.5 . . ?
H33B C33D H33C 109.5 . . ?
N3D C31A H31A 116.1 . . ?
O3A C31A N3D 127.8(10) . . ?
O3A C31A H31A 116.1 . . ?
N3D C32A H32A 109.5 . . ?
N3D C32A H32B 109.5 . . ?
N3D C32A H32C 109.5 . . ?
H32A C32A H32B 109.5 . . ?
H32A C32A H32C 109.5 . . ?
H32B C32A H32C 109.5 . . ?
N3D C33A H33D 109.5 . . ?
N3D C33A H33E 109.5 . . ?
N3D C33A H33F 109.5 . . ?
H33D C33A H33E 109.5 . . ?
H33D C33A H33F 109.5 . . ?
H33E C33A H33F 109.5 . . ?
O4D C41D H41D 117.3 . . ?
O4D C41D N4D 125.3(4) . . ?
N4D C41D H41D 117.3 . . ?
C41D N4D C42D 122.4(4) . . ?
C41D N4D C43D 120.0(3) . . ?
C42D N4D C43D 117.4(4) . . ?
N4D C42D H42A 109.5 . . ?
N4D C42D H42B 109.5 . . ?
N4D C42D H42C 109.5 . . ?
H42A C42D H42B 109.5 . . ?
H42A C42D H42C 109.5 . . ?
H42B C42D H42C 109.5 . . ?
N4D C43D H43A 109.5 . . ?
N4D C43D H43B 109.5 . . ?
N4D C43D H43C 109.5 . . ?
H43A C43D H43B 109.5 . . ?
H43A C43D H43C 109.5 . . ?
H43B C43D H43C 109.5 . . ?
O4A C41A H41A 115.9 . . ?
O4A C41A N4A 128.2(13) . . ?
N4A C41A H41A 115.9 . . ?
C41A N4A C42A 118.7(12) . . ?
C41A N4A C43A 124.7(13) . . ?
C43A N4A C42A 116.6(11) . . ?
N4A C42A H42X 109.5 . . ?
N4A C42A H42Y 109.5 . . ?
N4A C42A H42Z 109.5 . . ?
H42X C42A H42Y 109.5 . . ?
H42X C42A H42Z 109.5 . . ?
H42Y C42A H42Z 109.5 . . ?
N4A C43A H43X 109.5 . . ?
N4A C43A H43Y 109.5 . . ?
N4A C43A H43Z 109.5 . . ?
H43X C43A H43Y 109.5 . . ?
H43X C43A H43Z 109.5 . . ?
H43Y C43A H43Z 109.5 . . ?
C51D N5D C52D 116.5(3) . . ?
C51D N5D C53D 119.2(3) . . ?
C53D N5D C52D 120.7(4) . . ?
C51A N5D C52A 120.9(5) . . ?
C51A N5D C53A 121.1(5) . . ?
C53A N5D C52A 114.8(5) . . ?
N5D C51D H51D 118.5 . . ?
O5D C51D N5D 123.0(4) . . ?
O5D C51D H51D 118.5 . . ?
N5D C52D H52A 109.5 . . ?
N5D C52D H52B 109.5 . . ?
N5D C52D H52C 109.5 . . ?
H52A C52D H52B 109.5 . . ?
H52A C52D H52C 109.5 . . ?
H52B C52D H52C 109.5 . . ?
N5D C53D H53A 109.5 . . ?
N5D C53D H53B 109.5 . . ?
N5D C53D H53C 109.5 . . ?
H53A C53D H53B 109.5 . . ?
H53A C53D H53C 109.5 . . ?
H53B C53D H53C 109.5 . . ?
N5D C51A H51A 116.3 . . ?
O5A C51A N5D 127.4(7) . . ?
O5A C51A H51A 116.3 . . ?
N5D C52A H52D 109.5 . . ?
N5D C52A H52E 109.5 . . ?
N5D C52A H52F 109.5 . . ?
H52D C52A H52E 109.5 . . ?
H52D C52A H52F 109.5 . . ?
H52E C52A H52F 109.5 . . ?
N5D C53A H53X 109.5 . . ?
N5D C53A H53Y 109.5 . . ?
N5D C53A H53Z 109.5 . . ?
H53X C53A H53Y 109.5 . . ?
H53X C53A H53Z 109.5 . . ?
H53Y C53A H53Z 109.5 . . ?

loop_
_geom_bond_atom_site_label_1
_geom_bond_atom_site_label_2
_geom_bond_distance
_geom_bond_site_symmetry_2
_geom_bond_publ_flag
Mn1 O11 2.1063(11) . yes
Mn1 O13 2.3296(11) 4_675 ?
Mn1 O14 2.2444(11) 4_675 ?
Mn1 C19 2.6263(16) 4_675 ?
Mn1 O21 2.1025(12) . yes
Mn1 N11 2.2233(14) . yes
Mn1 N12 2.2595(14) . yes
Mn2 O12 2.1423(11) . yes
Mn2 O14 2.2019(10) 4_675 yes
Mn2 O22 2.1861(12) . yes
Mn2 O23 2.1856(12) 4_676 yes
Mn2 O31 2.1497(11) . yes
Mn2 O33 2.2057(11) 4_576 yes
Mn3 O24 2.1054(11) 4_676 yes
Mn3 O32 2.0990(11) . yes
Mn3 O33 2.2397(11) 4_576 yes
Mn3 O34 2.3372(11) 4_576 yes
Mn3 C39 2.6239(16) 4_576 ?
Mn3 N21 2.2635(14) . yes
Mn3 N22 2.2120(14) . yes
O11 C10 1.263(2) . ?
O12 C10 1.249(2) . ?
O13 C19 1.2461(19) . ?
O14 C19 1.2893(17) . ?
C10 C11 1.487(2) . ?
C11 C12 1.369(2) . ?
C11 S11 1.7163(16) . ?
C12 H12 0.9500 . ?
C12 C13 1.410(2) . ?
C13 H13 0.9500 . ?
C13 C14 1.376(2) . ?
C14 C15 1.458(2) . ?
C14 S11 1.7212(16) . ?
C15 C16 1.371(2) . ?
C15 S12 1.7266(17) . ?
C16 H16 0.9500 . ?
C16 C17 1.414(2) . ?
C17 H17 0.9500 . ?
C17 C18 1.360(2) . ?
C18 C19 1.468(2) . ?
C18 S12 1.7285(15) . ?
O21 C20 1.267(2) . ?
O22 C20 1.246(2) . ?
O23 C29 1.249(2) . ?
O24 C29 1.261(2) . ?
C20 C21 1.492(2) . ?
C21 C22 1.359(2) . ?
C21 S21 1.7259(16) . ?
C22 H22 0.9500 . ?
C22 C23 1.410(2) . ?
C23 H23 0.9500 . ?
C23 C24 1.370(2) . ?
C24 C25 1.463(2) . ?
C24 S21 1.7249(17) . ?
C25 C26 1.369(2) . ?
C25 S22 1.7256(18) . ?
C26 H26 0.9500 . ?
C26 C27 1.413(2) . ?
C27 H27 0.9500 . ?
C27 C28 1.361(2) . ?
C28 C29 1.491(2) . ?
C28 S22 1.7315(17) . ?
O31 C30 1.253(2) . ?
O32 C30 1.2602(19) . ?
O33 C39 1.2894(18) . ?
O34 C39 1.248(2) . ?
C30 C31 1.487(2) . ?
C31 C32 1.365(2) . ?
C31 S31 1.7152(16) . ?
C32 H32 0.9500 . ?
C32 C33 1.414(2) . ?
C33 H33 0.9500 . ?
C33 C34 1.371(2) . ?
C34 C35 1.455(2) . ?
C34 S31 1.7238(16) . ?
C35 C36 1.372(2) . ?
C35 S32 1.7214(18) . ?
C36 H36 0.9500 . ?
C36 C37 1.412(2) . ?
C37 H37 0.9500 . ?
C37 C38 1.357(2) . ?
C38 C39 1.466(2) . ?
C38 S32 1.7279(15) . ?
N11 C101 1.339(2) . ?
N11 C105 1.349(2) . ?
N12 C106 1.343(2) . ?
N12 C110 1.343(2) . ?
C101 H101 0.9500 . ?
C101 C102 1.384(2) . ?
C102 C103 1.384(3) . ?
C102 C111 1.505(2) . ?
C103 H103 0.9500 . ?
C103 C104 1.381(3) . ?
C104 H104 0.9500 . ?
C104 C105 1.385(2) . ?
C105 C106 1.485(2) . ?
C106 C107 1.396(2) . ?
C107 H107 0.9500 . ?
C107 C108 1.377(3) . ?
C108 H108 0.9500 . ?
C108 C109 1.385(3) . ?
C109 C110 1.391(2) . ?
C109 C112 1.507(3) . ?
C110 H110 0.9500 . ?
C111 H11A 0.9800 . ?
C111 H11B 0.9800 . ?
C111 H11C 0.9800 . ?
C112 H11D 0.9800 . ?
C112 H11E 0.9800 . ?
C112 H11F 0.9800 . ?
N21 C201 1.339(2) . ?
N21 C205 1.344(2) . ?
N22 C206 1.353(2) . ?
N22 C210 1.341(2) . ?
C201 H201 0.9500 . ?
C201 C202 1.395(2) . ?
C202 C203 1.385(3) . ?
C202 C211 1.506(3) . ?
C203 H203 0.9500 . ?
C203 C204 1.379(3) . ?
C204 H204 0.9500 . ?
C204 C205 1.394(3) . ?
C205 C206 1.482(3) . ?
C206 C207 1.387(3) . ?
C207 H207 0.9500 . ?
C207 C208 1.376(3) . ?
C208 H208 0.9500 . ?
C208 C209 1.383(3) . ?
C209 C210 1.384(3) . ?
C209 C212 1.508(3) . ?
C210 H210 0.9500 . ?
C211 H21A 0.9800 . ?
C211 H21B 0.9800 . ?
C211 H21C 0.9800 . ?
C212 H21D 0.9800 . ?
C212 H21E 0.9800 . ?
C212 H21F 0.9800 . ?
O1D C11D 1.222(3) . ?
C11D H11G 0.9500 . ?
C11D N1D 1.316(3) . ?
N1D C12D 1.442(3) . ?
N1D C13D 1.448(3) . ?
C12D H12A 0.9800 . ?
C12D H12B 0.9800 . ?
C12D H12C 0.9800 . ?
C13D H13A 0.9800 . ?
C13D H13B 0.9800 . ?
C13D H13C 0.9800 . ?
O2D C21D 1.211(3) . ?
C21D H21G 0.9500 . ?
C21D N2D 1.322(3) . ?
N2D C22D 1.437(3) . ?
N2D C23D 1.439(3) . ?
C22D H22A 0.9800 . ?
C22D H22B 0.9800 . ?
C22D H22C 0.9800 . ?
C23D H23A 0.9800 . ?
C23D H23B 0.9800 . ?
C23D H23C 0.9800 . ?
N3D C31D 1.363(3) . ?
N3D C32D 1.395(4) . ?
N3D C33D 1.442(4) . ?
N3D C31A 1.492(11) . ?
N3D C32A 1.269(13) . ?
N3D C33A 1.501(12) . ?
O3D C31D 1.219(4) . ?
C31D H31D 0.9500 . ?
C32D H32D 0.9800 . ?
C32D H32E 0.9800 . ?
C32D H32F 0.9800 . ?
C33D H33A 0.9800 . ?
C33D H33B 0.9800 . ?
C33D H33C 0.9800 . ?
O3A C31A 1.247(13) . ?
C31A H31A 0.9500 . ?
C32A H32A 0.9800 . ?
C32A H32B 0.9800 . ?
C32A H32C 0.9800 . ?
C33A H33D 0.9800 . ?
C33A H33E 0.9800 . ?
C33A H33F 0.9800 . ?
O4D C41D 1.215(4) . ?
C41D H41D 0.9500 . ?
C41D N4D 1.329(4) . ?
N4D C42D 1.451(6) . ?
N4D C43D 1.454(4) . ?
C42D H42A 0.9800 . ?
C42D H42B 0.9800 . ?
C42D H42C 0.9800 . ?
C43D H43A 0.9800 . ?
C43D H43B 0.9800 . ?
C43D H43C 0.9800 . ?
O4A C41A 1.199(9) . ?
C41A H41A 0.9500 . ?
C41A N4A 1.322(9) . ?
N4A C42A 1.458(9) . ?
N4A C43A 1.457(9) . ?
C42A H42X 0.9800 . ?
C42A H42Y 0.9800 . ?
C42A H42Z 0.9800 . ?
C43A H43X 0.9800 . ?
C43A H43Y 0.9800 . ?
C43A H43Z 0.9800 . ?
N5D C51D 1.380(4) . ?
N5D C52D 1.453(5) . ?
N5D C53D 1.398(5) . ?
N5D C51A 1.324(7) . ?
N5D C52A 1.483(7) . ?
N5D C53A 1.428(7) . ?
O5D C51D 1.217(5) . ?
C51D H51D 0.9500 . ?
C52D H52A 0.9800 . ?
C52D H52B 0.9800 . ?
C52D H52C 0.9800 . ?
C53D H53A 0.9800 . ?
C53D H53B 0.9800 . ?
C53D H53C 0.9800 . ?
O5A C51A 1.190(8) . ?
C51A H51A 0.9500 . ?
C52A H52D 0.9800 . ?
C52A H52E 0.9800 . ?
C52A H52F 0.9800 . ?
C53A H53X 0.9800 . ?
C53A H53Y 0.9800 . ?
C53A H53Z 0.9800 . ?
